data_7047544
loop_
_publ_author_name
'Yue, Kai'
'Guo, Yi-He'
'Pan, Jia-Qing'
'He, Kai'
'Qiao, Yuan-Yuan'
'Li, Qing-Shan'
'Xu, Feng-Bo'

_publ_section_title
;
 Novel self-adaptive boat-shaped complexes with a tetraphosphine ligand.
;
_journal_issue 38
_journal_name_full 'Dalton transactions (Cambridge, England : 2003)'
_journal_page_first 13689
_journal_page_last 13695
_journal_paper_doi 10.1039/c8dt02498g
_journal_volume 47
_journal_year 2018
_chemical_formula_moiety 'C87 H77 Cl7 Cu2 O8 P4'
_chemical_formula_sum 'C87 H77 Cl7 Cu2 O8 P4'
_chemical_formula_weight 1749.59
_space_group_crystal_system monoclinic
_space_group_IT_number 14
_space_group_name_Hall '-P 2yn'
_space_group_name_H-M_alt 'P 1 21/n 1'
_symmetry_space_group_name_Hall '-P 2yn'
_symmetry_space_group_name_H-M 'P 1 21/n 1'
_atom_sites_solution_hydrogens geom
_atom_sites_solution_primary direct
_atom_sites_solution_secondary difmap
_audit_creation_method SHELXL-2018/3
_audit_update_record
;
2018-08-18 deposited with the CCDC.
2018-08-31 downloaded from the CCDC.
;
_cell_angle_alpha 90
_cell_angle_beta 90.04(3)
_cell_angle_gamma 90
_cell_formula_units_Z 4
_cell_length_a 17.720(4)
_cell_length_b 20.286(4)
_cell_length_c 23.057(5)
_cell_measurement_reflns_used 19783
_cell_measurement_temperature 113(2)
_cell_measurement_theta_max 27.8864
_cell_measurement_theta_min 1.3371
_cell_volume 8288(3)
_computing_cell_refinement CrystalClear
_computing_data_collection CrystalClear
_computing_data_reduction CrystalClear
_computing_molecular_graphics 'Bruker SHELXTL'
_computing_publication_material 'CrystalStructure 3.8'
_computing_structure_refinement 'SHELXL-2018/3 (Sheldrick, 2018)'
_computing_structure_solution 'SHELXS-97 (Sheldrick, 1990)'
_diffrn_ambient_temperature 113(2)
_diffrn_detector_area_resol_mean 14.22
_diffrn_measured_fraction_theta_full 1.000
_diffrn_measured_fraction_theta_max 1.000
_diffrn_measurement_device_type 'Rigaku Saturn724 CCD'
_diffrn_measurement_method '\w and \f scans'
_diffrn_radiation_type MoK\a
_diffrn_radiation_wavelength 0.71073
_diffrn_reflns_av_R_equivalents 0.0585
_diffrn_reflns_av_unetI/netI 0.0482
_diffrn_reflns_Laue_measured_fraction_full 1.000
_diffrn_reflns_Laue_measured_fraction_max 1.000
_diffrn_reflns_limit_h_max 21
_diffrn_reflns_limit_h_min -20
_diffrn_reflns_limit_k_max 24
_diffrn_reflns_limit_k_min -22
_diffrn_reflns_limit_l_max 27
_diffrn_reflns_limit_l_min -27
_diffrn_reflns_number 68212
_diffrn_reflns_point_group_measured_fraction_full 1.000
_diffrn_reflns_point_group_measured_fraction_max 1.000
_diffrn_reflns_theta_full 25.020
_diffrn_reflns_theta_max 25.020
_diffrn_reflns_theta_min 1.337
_exptl_absorpt_coefficient_mu 0.871
_exptl_absorpt_correction_T_max 1.0000
_exptl_absorpt_correction_T_min 0.8314
_exptl_absorpt_correction_type multi-scan
_exptl_absorpt_process_details CrystalClear
_exptl_crystal_colour Colorless
_exptl_crystal_density_diffrn 1.402
_exptl_crystal_density_method 'not measured'
_exptl_crystal_description Prism
_exptl_crystal_F_000 3600
_exptl_crystal_size_max 0.200
_exptl_crystal_size_mid 0.180
_exptl_crystal_size_min 0.160
_refine_diff_density_max 0.735
_refine_diff_density_min -0.732
_refine_diff_density_rms 0.075
_refine_ls_extinction_method none
_refine_ls_goodness_of_fit_ref 1.022
_refine_ls_hydrogen_treatment constr
_refine_ls_matrix_type full
_refine_ls_number_parameters 943
_refine_ls_number_reflns 14638
_refine_ls_number_restraints 0
_refine_ls_restrained_S_all 1.022
_refine_ls_R_factor_all 0.0594
_refine_ls_R_factor_gt 0.0451
_refine_ls_shift/su_max 0.002
_refine_ls_shift/su_mean 0.000
_refine_ls_structure_factor_coef Fsqd
_refine_ls_weighting_details 'w=1/[\s^2^(Fo^2^)+(0.0520P)^2^+8.2607P] where P=(Fo^2^+2Fc^2^)/3'
_refine_ls_weighting_scheme calc
_refine_ls_wR_factor_gt 0.1059
_refine_ls_wR_factor_ref 0.1141
_reflns_Friedel_coverage 0.000
_reflns_number_gt 11918
_reflns_number_total 14638
_reflns_threshold_expression 'I > 2\s(I)'
_cod_data_source_file c8dt02498g2.cif
_cod_data_source_block shelxl_sq_CCDC1
_cod_depositor_comments 'Adding full bibliography for 7047539--7047544.cif.'
_cod_database_code 7047544
_shelx_shelxl_version_number 2018/3
_shelx_space_group_comment
; 
The symmetry employed for this shelxl refinement is uniquely defined 
by the following loop, which should always be used as a source of 
symmetry information in preference to the above space-group names. 
They are only intended as comments. 
;
_shelx_estimated_absorpt_t_min 0.845
_shelx_estimated_absorpt_t_max 0.873

loop_
_space_group_symop_operation_xyz
'x, y, z'
'-x+1/2, y+1/2, -z+1/2'
'-x, -y, -z'
'x-1/2, -y-1/2, z-1/2'

loop_
_atom_site_label
_atom_site_type_symbol
_atom_site_fract_x
_atom_site_fract_y
_atom_site_fract_z
_atom_site_U_iso_or_equiv
_atom_site_adp_type
_atom_site_occupancy
_atom_site_site_symmetry_order
_atom_site_calc_flag
_atom_site_refinement_flags_posn
_atom_site_refinement_flags_adp
Cu1 Cu 0.10764(2) 0.69303(2) 0.94372(2) 0.01543(9) Uani 1 1 d . .
Cu2 Cu 0.35435(2) 0.69658(2) 0.93131(2) 0.01592(9) Uani 1 1 d . .
P1 P 0.07959(4) 0.73137(4) 0.85543(3) 0.01500(16) Uani 1 1 d . .
P2 P 0.38838(4) 0.73166(4) 0.84272(3) 0.01628(16) Uani 1 1 d . .
P3 P 0.38057(4) 0.71575(4) 1.02458(3) 0.01603(16) Uani 1 1 d . .
P4 P 0.07259(4) 0.71074(4) 1.03564(3) 0.01623(16) Uani 1 1 d . .
O1 O 0.24701(10) 0.75858(9) 0.88957(8) 0.0185(4) Uani 1 1 d . .
O2 O 0.21262(10) 0.75132(9) 0.99420(8) 0.0157(4) Uani 1 1 d . .
O3 O 0.16890(12) 0.61140(10) 0.93292(9) 0.0288(5) Uani 1 1 d . .
O4 O 0.29527(12) 0.61261(10) 0.92763(9) 0.0286(5) Uani 1 1 d . .
C1 C 0.01178(16) 0.67718(14) 0.81907(11) 0.0183(6) Uani 1 1 d . .
C2 C 0.02582(17) 0.61003(15) 0.81896(13) 0.0258(7) Uani 1 1 d . .
H2 H 0.070903 0.593447 0.835840 0.031 Uiso 1 1 calc R U
C3 C -0.02581(18) 0.56689(16) 0.79425(14) 0.0299(8) Uani 1 1 d . .
H3 H -0.014941 0.521042 0.793294 0.036 Uiso 1 1 calc R U
C4 C -0.09315(18) 0.58983(17) 0.77091(13) 0.0293(7) Uani 1 1 d . .
H4 H -0.128374 0.559985 0.754302 0.035 Uiso 1 1 calc R U
C5 C -0.10821(19) 0.65653(18) 0.77216(15) 0.0357(8) Uani 1 1 d . .
H5 H -0.154434 0.672704 0.756868 0.043 Uiso 1 1 calc R U
C6 C -0.05599(17) 0.70022(16) 0.79571(14) 0.0286(7) Uani 1 1 d . .
H6 H -0.066536 0.746130 0.795906 0.034 Uiso 1 1 calc R U
C7 C 0.04093(15) 0.81304(14) 0.84244(12) 0.0189(6) Uani 1 1 d . .
C8 C 0.04321(18) 0.84277(16) 0.78836(14) 0.0316(8) Uani 1 1 d . .
H8 H 0.068698 0.821520 0.757319 0.038 Uiso 1 1 calc R U
C9 C 0.0086(2) 0.90333(19) 0.77903(16) 0.0465(10) Uani 1 1 d . .
H9 H 0.010617 0.923324 0.741799 0.056 Uiso 1 1 calc R U
C10 C -0.0285(2) 0.93421(18) 0.82359(17) 0.0457(10) Uani 1 1 d . .
H10 H -0.052590 0.975393 0.817202 0.055 Uiso 1 1 calc R U
C11 C -0.0306(2) 0.90556(18) 0.87725(16) 0.0421(9) Uani 1 1 d . .
H11 H -0.055929 0.927209 0.908137 0.051 Uiso 1 1 calc R U
C12 C 0.00387(18) 0.84537(16) 0.88698(14) 0.0303(8) Uani 1 1 d . .
H12 H 0.002065 0.826069 0.924491 0.036 Uiso 1 1 calc R U
C13 C 0.16307(15) 0.72861(13) 0.80933(11) 0.0155(6) Uani 1 1 d . .
C14 C 0.15853(15) 0.70571(13) 0.75208(12) 0.0156(6) Uani 1 1 d . .
H14 H 0.110178 0.697558 0.735756 0.019 Uiso 1 1 calc R U
C15 C 0.22234(16) 0.69446(14) 0.71824(11) 0.0160(6) Uani 1 1 d . .
C16 C 0.29279(16) 0.70519(13) 0.74401(12) 0.0176(6) Uani 1 1 d . .
H16 H 0.337207 0.696458 0.722282 0.021 Uiso 1 1 calc R U
C17 C 0.29961(15) 0.72847(14) 0.80104(11) 0.0157(6) Uani 1 1 d . .
C18 C 0.23471(16) 0.74142(13) 0.83223(11) 0.0159(6) Uani 1 1 d . .
C19 C 0.21179(16) 0.66740(15) 0.65671(12) 0.0196(6) Uani 1 1 d . .
C20 C 0.28607(18) 0.66618(18) 0.62397(13) 0.0300(8) Uani 1 1 d . .
H20A H 0.308026 0.710517 0.623634 0.045 Uiso 1 1 calc R U
H20B H 0.277177 0.651590 0.584026 0.045 Uiso 1 1 calc R U
H20C H 0.320963 0.635643 0.643110 0.045 Uiso 1 1 calc R U
C21 C 0.18083(18) 0.59706(15) 0.66093(13) 0.0277(7) Uani 1 1 d . .
H21A H 0.174672 0.578802 0.621859 0.042 Uiso 1 1 calc R U
H21B H 0.131845 0.597760 0.680622 0.042 Uiso 1 1 calc R U
H21C H 0.216164 0.569621 0.682998 0.042 Uiso 1 1 calc R U
C22 C 0.15488(17) 0.70952(15) 0.62200(13) 0.0255(7) Uani 1 1 d . .
H22A H 0.173123 0.755057 0.619764 0.038 Uiso 1 1 calc R U
H22B H 0.105737 0.708706 0.641464 0.038 Uiso 1 1 calc R U
H22C H 0.149664 0.691533 0.582756 0.038 Uiso 1 1 calc R U
C23 C 0.42142(17) 0.81634(15) 0.83515(12) 0.0215(7) Uani 1 1 d . .
C24 C 0.49504(18) 0.83187(18) 0.85305(13) 0.0308(8) Uani 1 1 d . .
H24 H 0.526862 0.798393 0.868299 0.037 Uiso 1 1 calc R U
C25 C 0.5215(2) 0.8963(2) 0.84849(15) 0.0443(10) Uani 1 1 d . .
H25 H 0.571360 0.906733 0.860531 0.053 Uiso 1 1 calc R U
C26 C 0.4749(2) 0.94545(19) 0.82631(15) 0.0453(10) Uani 1 1 d . .
H26 H 0.493157 0.989329 0.823057 0.054 Uiso 1 1 calc R U
C27 C 0.4023(2) 0.93062(17) 0.80901(14) 0.0386(9) Uani 1 1 d . .
H27 H 0.370548 0.964415 0.794172 0.046 Uiso 1 1 calc R U
C28 C 0.37531(19) 0.86640(16) 0.81323(13) 0.0278(7) Uani 1 1 d . .
H28 H 0.325310 0.856508 0.801153 0.033 Uiso 1 1 calc R U
C29 C 0.45442(16) 0.68422(15) 0.79986(13) 0.0225(7) Uani 1 1 d . .
C30 C 0.46232(19) 0.61819(17) 0.81318(16) 0.0374(9) Uani 1 1 d . .
H30 H 0.432599 0.599110 0.843070 0.045 Uiso 1 1 calc R U
C31 C 0.5135(2) 0.57988(19) 0.7830(2) 0.0536(11) Uani 1 1 d . .
H31 H 0.519054 0.534509 0.792300 0.064 Uiso 1 1 calc R U
C32 C 0.5565(2) 0.6074(2) 0.73945(18) 0.0499(11) Uani 1 1 d . .
H32 H 0.591569 0.581011 0.718692 0.060 Uiso 1 1 calc R U
C33 C 0.54851(19) 0.6727(2) 0.72619(15) 0.0396(9) Uani 1 1 d . .
H33 H 0.578096 0.691507 0.696087 0.048 Uiso 1 1 calc R U
C34 C 0.49795(17) 0.71152(18) 0.75609(13) 0.0288(7) Uani 1 1 d . .
H34 H 0.492935 0.756919 0.746724 0.035 Uiso 1 1 calc R U
C35 C 0.42659(15) 0.79253(14) 1.04468(12) 0.0179(6) Uani 1 1 d . .
C36 C 0.41440(18) 0.82455(16) 1.09682(14) 0.0294(7) Uani 1 1 d . .
H36 H 0.380291 0.806404 1.124288 0.035 Uiso 1 1 calc R U
C37 C 0.45186(18) 0.88321(17) 1.10924(15) 0.0330(8) Uani 1 1 d . .
H37 H 0.443573 0.904747 1.145265 0.040 Uiso 1 1 calc R U
C38 C 0.50081(17) 0.91003(16) 1.06948(14) 0.0276(7) Uani 1 1 d . .
H38 H 0.526033 0.950251 1.077825 0.033 Uiso 1 1 calc R U
C39 C 0.51310(18) 0.87846(16) 1.01767(14) 0.0294(7) Uani 1 1 d . .
H39 H 0.547324 0.896686 0.990319 0.035 Uiso 1 1 calc R U
C40 C 0.47595(17) 0.82035(15) 1.00514(12) 0.0237(7) Uani 1 1 d . .
H40 H 0.484364 0.799213 0.968954 0.028 Uiso 1 1 calc R U
C41 C 0.44102(16) 0.65154(15) 1.05485(12) 0.0220(7) Uani 1 1 d . .
C42 C 0.4243(2) 0.58662(17) 1.04169(17) 0.0412(9) Uani 1 1 d . .
H42 H 0.382407 0.576704 1.017511 0.049 Uiso 1 1 calc R U
C43 C 0.4686(2) 0.5358(2) 1.06367(19) 0.0565(12) Uani 1 1 d . .
H43 H 0.455482 0.491311 1.055713 0.068 Uiso 1 1 calc R U
C44 C 0.5318(2) 0.5497(2) 1.09720(18) 0.0496(11) Uani 1 1 d . .
H44 H 0.563041 0.515003 1.111041 0.060 Uiso 1 1 calc R U
C45 C 0.5487(2) 0.6142(2) 1.11009(17) 0.0463(10) Uani 1 1 d . .
H45 H 0.591532 0.624092 1.133347 0.056 Uiso 1 1 calc R U
C46 C 0.50369(17) 0.66503(18) 1.08939(14) 0.0324(8) Uani 1 1 d . .
H46 H 0.515701 0.709389 1.098856 0.039 Uiso 1 1 calc R U
C47 C 0.29720(16) 0.70994(14) 1.07043(12) 0.0171(6) Uani 1 1 d . .
C48 C 0.30142(16) 0.67987(15) 1.12486(12) 0.0226(7) Uani 1 1 d . .
H48 H 0.349816 0.671173 1.140878 0.027 Uiso 1 1 calc R U
C49 C 0.23821(17) 0.66220(16) 1.15645(12) 0.0253(7) Uani 1 1 d . .
C50 C 0.16788(17) 0.67449(16) 1.13118(12) 0.0243(7) Uani 1 1 d . .
H50 H 0.123629 0.660835 1.151073 0.029 Uiso 1 1 calc R U
C51 C 0.16043(15) 0.70609(14) 1.07777(12) 0.0175(6) Uani 1 1 d . .
C52 C 0.22558(16) 0.72523(14) 1.04875(11) 0.0168(6) Uani 1 1 d . .
C53 C 0.24754(19) 0.6260(2) 1.21444(15) 0.0405(10) Uani 1 1 d . .
C54 C 0.2874(3) 0.5600(2) 1.2030(2) 0.0672(14) Uani 1 1 d . .
H54A H 0.292968 0.535952 1.239635 0.101 Uiso 1 1 calc R U
H54B H 0.337279 0.568296 1.186293 0.101 Uiso 1 1 calc R U
H54C H 0.257211 0.533744 1.175910 0.101 Uiso 1 1 calc R U
C55 C 0.2970(3) 0.6657(3) 1.25530(18) 0.0769(17) Uani 1 1 d . .
H55A H 0.275302 0.709742 1.260520 0.115 Uiso 1 1 calc R U
H55B H 0.347794 0.669676 1.238855 0.115 Uiso 1 1 calc R U
H55C H 0.299890 0.643355 1.292920 0.115 Uiso 1 1 calc R U
C56 C 0.1734(2) 0.6100(3) 1.24244(18) 0.0671(15) Uani 1 1 d . .
H56A H 0.182341 0.586433 1.278903 0.101 Uiso 1 1 calc R U
H56B H 0.143505 0.582185 1.216331 0.101 Uiso 1 1 calc R U
H56C H 0.145856 0.650909 1.250366 0.101 Uiso 1 1 calc R U
C57 C 0.03565(15) 0.79314(14) 1.04795(11) 0.0175(6) Uani 1 1 d . .
C58 C -0.03834(16) 0.80727(15) 1.03027(12) 0.0233(7) Uani 1 1 d . .
H58 H -0.069751 0.772792 1.016298 0.028 Uiso 1 1 calc R U
C59 C -0.06593(17) 0.87076(16) 1.03299(13) 0.0273(7) Uani 1 1 d . .
H59 H -0.116194 0.879845 1.021075 0.033 Uiso 1 1 calc R U
C60 C -0.02039(18) 0.92118(17) 1.05306(14) 0.0299(7) Uani 1 1 d . .
H60 H -0.039143 0.965033 1.054246 0.036 Uiso 1 1 calc R U
C61 C 0.05265(18) 0.90793(16) 1.07148(14) 0.0288(7) Uani 1 1 d . .
H61 H 0.083501 0.942618 1.085786 0.035 Uiso 1 1 calc R U
C62 C 0.08065(16) 0.84424(15) 1.06905(12) 0.0224(7) Uani 1 1 d . .
H62 H 0.130619 0.835335 1.081776 0.027 Uiso 1 1 calc R U
C63 C 0.01099(15) 0.65646(14) 1.07593(12) 0.0185(6) Uani 1 1 d . .
C64 C -0.02473(16) 0.67707(16) 1.12621(12) 0.0230(7) Uani 1 1 d . .
H64 H -0.022540 0.722035 1.137618 0.028 Uiso 1 1 calc R U
C65 C -0.06357(16) 0.63185(17) 1.15970(13) 0.0275(7) Uani 1 1 d . .
H65 H -0.087434 0.645760 1.194498 0.033 Uiso 1 1 calc R U
C66 C -0.06791(17) 0.56656(17) 1.14290(14) 0.0285(7) Uani 1 1 d . .
H66 H -0.094428 0.535742 1.166272 0.034 Uiso 1 1 calc R U
C67 C -0.03381(17) 0.54606(16) 1.09224(14) 0.0294(7) Uani 1 1 d . .
H67 H -0.037357 0.501316 1.080374 0.035 Uiso 1 1 calc R U
C68 C 0.00561(16) 0.59107(15) 1.05880(13) 0.0220(7) Uani 1 1 d . .
H68 H 0.029125 0.577089 1.023889 0.026 Uiso 1 1 calc R U
C69 C 0.24226(16) 0.81443(13) 0.97739(11) 0.0157(6) Uani 1 1 d . .
H69A H 0.297608 0.816117 0.983056 0.019 Uiso 1 1 calc R U
H69B H 0.218585 0.850313 1.000089 0.019 Uiso 1 1 calc R U
C70 C 0.22220(16) 0.82008(13) 0.91380(12) 0.0168(6) Uani 1 1 d . .
H70A H 0.167144 0.825908 0.908554 0.020 Uiso 1 1 calc R U
H70B H 0.248782 0.857669 0.895573 0.020 Uiso 1 1 calc R U
C71 C 0.23267(16) 0.58476(14) 0.92874(12) 0.0207(6) Uani 1 1 d . .
C72 C 0.23221(15) 0.51070(15) 0.92384(13) 0.0220(7) Uani 1 1 d . .
C73 C 0.20563(16) 0.47218(16) 0.97028(15) 0.0275(7) Uani 1 1 d . .
C74 C 0.18146(19) 0.50020(19) 1.02356(15) 0.0357(8) Uani 1 1 d . .
H74 H 0.184884 0.546470 1.029346 0.043 Uiso 1 1 calc R U
C75 C 0.1533(2) 0.4610(2) 1.06648(17) 0.0480(10) Uani 1 1 d . .
H75 H 0.137468 0.480366 1.101944 0.058 Uiso 1 1 calc R U
C76 C 0.1475(2) 0.3922(2) 1.0590(2) 0.0543(12) Uani 1 1 d . .
H76 H 0.126106 0.365932 1.088894 0.065 Uiso 1 1 calc R U
C77 C 0.1721(2) 0.36354(19) 1.0097(2) 0.0481(11) Uani 1 1 d . .
H77 H 0.169165 0.316979 1.005891 0.058 Uiso 1 1 calc R U
C78 C 0.20241(17) 0.40183(16) 0.96320(17) 0.0337(8) Uani 1 1 d . .
C79 C 0.22553(18) 0.37387(16) 0.91143(18) 0.0386(9) Uani 1 1 d . .
H79 H 0.223795 0.327290 0.907386 0.046 Uiso 1 1 calc R U
C80 C 0.25100(17) 0.41129(16) 0.86553(16) 0.0320(8) Uani 1 1 d . .
C81 C 0.2714(2) 0.38311(19) 0.81097(18) 0.0435(10) Uani 1 1 d . .
H81 H 0.267950 0.336763 0.805676 0.052 Uiso 1 1 calc R U
C82 C 0.2952(2) 0.4211(2) 0.76717(18) 0.0479(11) Uani 1 1 d . .
H82 H 0.308180 0.401109 0.731270 0.057 Uiso 1 1 calc R U
C83 C 0.30160(19) 0.4898(2) 0.77306(16) 0.0405(9) Uani 1 1 d . .
H83 H 0.320310 0.515514 0.741782 0.049 Uiso 1 1 calc R U
C84 C 0.28093(17) 0.51958(18) 0.82362(14) 0.0307(8) Uani 1 1 d . .
H84 H 0.283591 0.566213 0.826782 0.037 Uiso 1 1 calc R U
C85 C 0.25542(16) 0.48168(15) 0.87175(14) 0.0242(7) Uani 1 1 d . .
C86 C 0.2708(2) 0.99625(18) 1.00030(18) 0.0442(10) Uani 1 1 d . .
H86 H 0.259160 0.970452 1.036148 0.053 Uiso 1 1 calc R U
Cl2 Cl 0.35155(5) 0.96327(5) 0.96802(6) 0.0592(3) Uani 1 1 d . .
Cl3 Cl 0.19403(6) 0.98898(5) 0.95159(6) 0.0593(3) Uani 1 1 d . .
Cl4 Cl 0.28458(7) 1.07947(5) 1.01955(5) 0.0576(3) Uani 1 1 d . .
Cl1 Cl 0.25207(4) 0.44296(4) 0.34678(3) 0.03047(19) Uani 1 1 d . .
O5 O 0.18270(13) 0.47986(13) 0.34593(11) 0.0405(6) Uani 1 1 d . .
O6 O 0.25343(13) 0.39965(12) 0.39658(10) 0.0403(6) Uani 1 1 d . .
O7 O 0.31510(14) 0.48707(14) 0.35102(11) 0.0492(7) Uani 1 1 d . .
O8 O 0.25808(14) 0.40494(16) 0.29478(11) 0.0541(8) Uani 1 1 d . .

loop_
_atom_site_aniso_label
_atom_site_aniso_U_11
_atom_site_aniso_U_22
_atom_site_aniso_U_33
_atom_site_aniso_U_23
_atom_site_aniso_U_13
_atom_site_aniso_U_12
Cu1 0.01495(18) 0.01692(19) 0.01441(17) -0.00014(14) 0.00069(13) 0.00155(14)
Cu2 0.01428(18) 0.01685(19) 0.01663(18) -0.00127(14) -0.00025(13) -0.00150(14)
P1 0.0131(4) 0.0166(4) 0.0153(4) 0.0006(3) 0.0010(3) 0.0016(3)
P2 0.0128(4) 0.0206(4) 0.0155(4) -0.0027(3) 0.0008(3) -0.0018(3)
P3 0.0132(4) 0.0181(4) 0.0169(4) -0.0002(3) -0.0015(3) -0.0020(3)
P4 0.0129(4) 0.0213(4) 0.0146(4) -0.0008(3) 0.0013(3) -0.0011(3)
O1 0.0213(10) 0.0203(11) 0.0138(10) -0.0073(8) -0.0012(8) 0.0060(8)
O2 0.0158(10) 0.0168(10) 0.0146(10) 0.0035(8) -0.0011(7) -0.0049(8)
O3 0.0279(12) 0.0198(12) 0.0385(13) -0.0024(10) 0.0000(10) 0.0072(10)
O4 0.0257(12) 0.0187(12) 0.0413(13) -0.0017(10) -0.0042(10) -0.0081(9)
C1 0.0178(15) 0.0242(17) 0.0128(14) 0.0043(12) -0.0016(11) -0.0031(12)
C2 0.0250(17) 0.0235(17) 0.0289(17) 0.0028(14) -0.0084(13) -0.0004(13)
C3 0.0347(19) 0.0236(18) 0.0313(18) -0.0007(14) -0.0113(14) -0.0061(14)
C4 0.0301(18) 0.035(2) 0.0229(16) 0.0021(14) -0.0067(13) -0.0093(15)
C5 0.0257(18) 0.040(2) 0.041(2) 0.0002(17) -0.0146(15) -0.0005(16)
C6 0.0227(17) 0.0258(18) 0.0372(19) 0.0002(14) -0.0078(14) -0.0001(14)
C7 0.0136(14) 0.0187(16) 0.0245(16) 0.0024(12) 0.0013(12) 0.0004(12)
C8 0.0342(19) 0.0305(19) 0.0301(18) 0.0077(15) 0.0119(14) 0.0144(15)
C9 0.056(2) 0.040(2) 0.043(2) 0.0224(18) 0.0231(18) 0.0250(19)
C10 0.053(2) 0.027(2) 0.056(2) 0.0169(18) 0.0200(19) 0.0241(18)
C11 0.055(2) 0.031(2) 0.040(2) 0.0021(17) 0.0143(17) 0.0240(18)
C12 0.0366(19) 0.0280(19) 0.0263(17) 0.0031(14) 0.0077(14) 0.0115(15)
C13 0.0173(14) 0.0127(14) 0.0164(14) 0.0025(11) 0.0016(11) 0.0023(11)
C14 0.0132(14) 0.0169(15) 0.0166(14) 0.0002(11) 0.0011(11) -0.0011(11)
C15 0.0191(15) 0.0147(15) 0.0143(14) 0.0011(11) -0.0023(11) -0.0003(11)
C16 0.0179(15) 0.0162(15) 0.0187(14) 0.0014(12) 0.0046(11) 0.0008(12)
C17 0.0168(14) 0.0159(15) 0.0143(13) -0.0006(11) 0.0018(11) -0.0006(11)
C18 0.0229(15) 0.0126(14) 0.0122(13) -0.0011(11) 0.0025(11) 0.0003(12)
C19 0.0211(15) 0.0217(16) 0.0159(14) -0.0057(12) 0.0001(11) -0.0019(13)
C20 0.0271(18) 0.043(2) 0.0202(16) -0.0078(15) 0.0034(13) -0.0011(15)
C21 0.0314(18) 0.0253(18) 0.0263(17) -0.0059(14) -0.0043(13) -0.0019(14)
C22 0.0275(17) 0.0284(18) 0.0205(16) -0.0008(13) -0.0039(13) -0.0002(14)
C23 0.0252(16) 0.0277(17) 0.0115(14) -0.0030(12) 0.0037(12) -0.0067(13)
C24 0.0315(18) 0.041(2) 0.0199(16) -0.0007(14) 0.0000(13) -0.0159(16)
C25 0.047(2) 0.059(3) 0.0265(19) -0.0126(18) 0.0074(16) -0.034(2)
C26 0.073(3) 0.029(2) 0.034(2) -0.0110(17) 0.0228(19) -0.026(2)
C27 0.066(3) 0.0195(18) 0.0308(19) -0.0044(14) 0.0156(17) -0.0037(17)
C28 0.0336(18) 0.0249(18) 0.0249(16) -0.0050(13) 0.0106(14) -0.0044(14)
C29 0.0140(15) 0.0293(18) 0.0240(16) -0.0088(13) -0.0015(12) -0.0011(13)
C30 0.0274(18) 0.028(2) 0.056(2) -0.0154(17) 0.0156(16) -0.0072(15)
C31 0.047(2) 0.027(2) 0.087(3) -0.020(2) 0.028(2) -0.0018(18)
C32 0.035(2) 0.052(3) 0.063(3) -0.027(2) 0.0204(19) 0.0002(19)
C33 0.030(2) 0.055(3) 0.034(2) -0.0086(18) 0.0098(15) 0.0016(17)
C34 0.0244(17) 0.040(2) 0.0218(16) 0.0012(14) 0.0035(13) 0.0059(15)
C35 0.0125(14) 0.0193(16) 0.0220(15) -0.0003(12) -0.0027(11) -0.0006(11)
C36 0.0250(17) 0.0325(19) 0.0308(18) -0.0085(15) 0.0096(13) -0.0076(14)
C37 0.0276(18) 0.034(2) 0.0374(19) -0.0201(16) 0.0080(14) -0.0035(15)
C38 0.0250(17) 0.0197(17) 0.0381(19) -0.0061(14) -0.0031(14) -0.0051(13)
C39 0.0250(17) 0.0306(19) 0.0327(18) 0.0009(15) 0.0015(14) -0.0108(14)
C40 0.0267(17) 0.0275(18) 0.0170(15) -0.0017(13) 0.0014(12) -0.0053(13)
C41 0.0181(15) 0.0249(17) 0.0232(16) 0.0064(13) -0.0017(12) 0.0019(13)
C42 0.044(2) 0.0235(19) 0.056(2) -0.0010(17) -0.0215(18) 0.0054(16)
C43 0.064(3) 0.029(2) 0.076(3) 0.005(2) -0.017(2) 0.009(2)
C44 0.042(2) 0.045(3) 0.063(3) 0.019(2) -0.006(2) 0.0186(19)
C45 0.0247(19) 0.060(3) 0.054(2) 0.019(2) -0.0128(17) 0.0065(18)
C46 0.0221(17) 0.035(2) 0.040(2) 0.0064(16) -0.0075(14) -0.0019(15)
C47 0.0170(15) 0.0161(15) 0.0183(14) -0.0008(12) 0.0001(11) -0.0037(12)
C48 0.0168(15) 0.0308(18) 0.0202(15) 0.0049(13) -0.0049(12) -0.0037(13)
C49 0.0224(16) 0.0354(19) 0.0182(15) 0.0070(13) -0.0040(12) -0.0078(14)
C50 0.0212(16) 0.0339(19) 0.0180(15) 0.0052(13) 0.0016(12) -0.0080(13)
C51 0.0152(14) 0.0186(15) 0.0188(15) -0.0007(12) -0.0012(11) -0.0019(12)
C52 0.0200(15) 0.0160(15) 0.0143(14) -0.0010(11) -0.0002(11) -0.0046(12)
C53 0.0268(18) 0.065(3) 0.0297(19) 0.0252(18) -0.0054(14) -0.0093(18)
C54 0.062(3) 0.078(4) 0.062(3) 0.041(3) -0.001(2) 0.003(3)
C55 0.080(3) 0.117(5) 0.034(2) 0.029(3) -0.022(2) -0.043(3)
C56 0.045(2) 0.112(4) 0.044(2) 0.051(3) -0.0067(19) -0.020(3)
C57 0.0172(15) 0.0228(16) 0.0126(13) 0.0000(12) 0.0045(11) -0.0016(12)
C58 0.0196(16) 0.0290(18) 0.0215(15) -0.0036(13) 0.0051(12) -0.0044(13)
C59 0.0170(15) 0.0313(19) 0.0336(18) 0.0002(14) 0.0068(13) 0.0056(13)
C60 0.0271(18) 0.0268(18) 0.0357(19) -0.0045(15) 0.0089(14) 0.0061(14)
C61 0.0282(18) 0.0237(18) 0.0346(18) -0.0095(14) 0.0063(14) -0.0035(14)
C62 0.0173(15) 0.0285(18) 0.0214(15) -0.0035(13) 0.0010(12) -0.0016(13)
C63 0.0117(14) 0.0224(16) 0.0215(15) 0.0022(12) -0.0031(11) -0.0028(12)
C64 0.0208(16) 0.0271(17) 0.0210(15) -0.0010(13) 0.0034(12) -0.0050(13)
C65 0.0173(16) 0.042(2) 0.0233(16) 0.0058(14) 0.0041(12) -0.0028(14)
C66 0.0177(16) 0.033(2) 0.0344(18) 0.0138(15) -0.0025(13) -0.0023(14)
C67 0.0240(17) 0.0213(17) 0.043(2) 0.0068(15) -0.0055(14) -0.0006(13)
C68 0.0167(15) 0.0263(17) 0.0228(16) 0.0014(13) -0.0002(12) 0.0012(13)
C69 0.0186(15) 0.0117(14) 0.0168(14) -0.0019(11) 0.0032(11) -0.0021(11)
C70 0.0194(15) 0.0134(15) 0.0175(14) -0.0007(11) 0.0014(11) -0.0006(11)
C71 0.0235(17) 0.0161(15) 0.0224(15) -0.0003(12) -0.0039(12) 0.0003(13)
C72 0.0111(14) 0.0177(16) 0.0370(18) -0.0013(13) -0.0043(12) -0.0001(12)
C73 0.0120(15) 0.0248(18) 0.046(2) 0.0071(15) -0.0060(13) -0.0002(13)
C74 0.0281(19) 0.038(2) 0.041(2) 0.0092(17) 0.0015(15) 0.0025(16)
C75 0.031(2) 0.064(3) 0.049(2) 0.020(2) 0.0040(17) 0.0046(19)
C76 0.033(2) 0.061(3) 0.069(3) 0.033(2) 0.001(2) -0.004(2)
C77 0.030(2) 0.028(2) 0.086(3) 0.027(2) -0.020(2) -0.0079(16)
C78 0.0164(16) 0.0200(18) 0.065(2) 0.0115(17) -0.0114(16) -0.0030(13)
C79 0.0227(18) 0.0156(17) 0.077(3) -0.0008(18) -0.0201(18) 0.0039(14)
C80 0.0178(16) 0.0216(18) 0.057(2) -0.0143(16) -0.0156(15) 0.0080(13)
C81 0.031(2) 0.033(2) 0.067(3) -0.024(2) -0.0229(19) 0.0128(17)
C82 0.033(2) 0.061(3) 0.050(2) -0.028(2) -0.0173(18) 0.019(2)
C83 0.0254(18) 0.060(3) 0.036(2) -0.0119(18) -0.0079(15) 0.0099(17)
C84 0.0195(16) 0.035(2) 0.0375(19) -0.0082(16) -0.0058(14) 0.0005(14)
C85 0.0103(14) 0.0207(16) 0.0415(19) -0.0052(14) -0.0074(13) 0.0028(12)
C86 0.045(2) 0.031(2) 0.057(2) 0.0156(18) -0.0020(18) -0.0017(17)
Cl2 0.0313(5) 0.0408(6) 0.1056(9) 0.0193(6) 0.0016(5) 0.0003(4)
Cl3 0.0356(5) 0.0310(5) 0.1113(10) -0.0037(6) -0.0139(6) 0.0055(4)
Cl4 0.0781(8) 0.0378(6) 0.0568(6) 0.0049(5) -0.0124(5) -0.0091(5)
Cl1 0.0220(4) 0.0449(5) 0.0246(4) 0.0076(3) -0.0023(3) -0.0038(3)
O5 0.0291(13) 0.0456(16) 0.0469(15) 0.0130(12) 0.0022(11) 0.0038(11)
O6 0.0382(14) 0.0474(16) 0.0353(13) 0.0180(12) 0.0026(11) 0.0065(12)
O7 0.0315(14) 0.0608(18) 0.0553(17) 0.0174(14) -0.0129(12) -0.0199(13)
O8 0.0394(15) 0.091(2) 0.0320(14) -0.0187(14) -0.0025(11) -0.0012(15)

loop_
_atom_type_symbol
_atom_type_description
_atom_type_scat_dispersion_real
_atom_type_scat_dispersion_imag
_atom_type_scat_source
C C 0.0033 0.0016 'International Tables Vol C Tables 4.2.6.8 and 6.1.1.4'
H H 0.0000 0.0000 'International Tables Vol C Tables 4.2.6.8 and 6.1.1.4'
O O 0.0106 0.0060 'International Tables Vol C Tables 4.2.6.8 and 6.1.1.4'
Cl Cl 0.1484 0.1585 'International Tables Vol C Tables 4.2.6.8 and 6.1.1.4'
P P 0.1023 0.0942 'International Tables Vol C Tables 4.2.6.8 and 6.1.1.4'
Cu Cu 0.3201 1.2651 'International Tables Vol C Tables 4.2.6.8 and 6.1.1.4'

loop_
_geom_angle_atom_site_label_1
_geom_angle_atom_site_label_2
_geom_angle_atom_site_label_3
_geom_angle
O3 Cu1 P1 107.20(7)
O3 Cu1 P4 113.75(7)
P1 Cu1 P4 138.17(3)
O4 Cu2 P3 107.30(7)
O4 Cu2 P2 111.84(7)
P3 Cu2 P2 139.87(3)
C7 P1 C13 103.75(13)
C7 P1 C1 102.98(13)
C13 P1 C1 104.30(13)
C7 P1 Cu1 123.43(10)
C13 P1 Cu1 109.90(9)
C1 P1 Cu1 110.70(9)
C29 P2 C23 103.94(14)
C29 P2 C17 104.39(13)
C23 P2 C17 104.89(13)
C29 P2 Cu2 120.16(11)
C23 P2 Cu2 118.17(9)
C17 P2 Cu2 103.50(9)
C35 P3 C47 105.75(13)
C35 P3 C41 104.53(14)
C47 P3 C41 102.00(13)
C35 P3 Cu2 119.18(10)
C47 P3 Cu2 112.29(10)
C41 P3 Cu2 111.45(10)
C63 P4 C57 105.20(13)
C63 P4 C51 102.05(13)
C57 P4 C51 105.66(13)
C63 P4 Cu1 123.84(10)
C57 P4 Cu1 113.31(9)
C51 P4 Cu1 104.89(9)
C18 O1 C70 122.8(2)
C52 O2 C69 121.7(2)
C71 O3 Cu1 148.9(2)
C71 O4 Cu2 148.4(2)
C2 C1 C6 118.9(3)
C2 C1 P1 118.3(2)
C6 C1 P1 122.6(2)
C1 C2 C3 120.2(3)
C1 C2 H2 119.9
C3 C2 H2 119.9
C2 C3 C4 120.9(3)
C2 C3 H3 119.6
C4 C3 H3 119.6
C5 C4 C3 119.1(3)
C5 C4 H4 120.4
C3 C4 H4 120.4
C4 C5 C6 120.3(3)
C4 C5 H5 119.9
C6 C5 H5 119.9
C5 C6 C1 120.6(3)
C5 C6 H6 119.7
C1 C6 H6 119.7
C12 C7 C8 118.4(3)
C12 C7 P1 119.2(2)
C8 C7 P1 122.3(2)
C7 C8 C9 120.7(3)
C7 C8 H8 119.6
C9 C8 H8 119.6
C10 C9 C8 120.0(3)
C10 C9 H9 120.0
C8 C9 H9 120.0
C11 C10 C9 119.8(3)
C11 C10 H10 120.1
C9 C10 H10 120.1
C10 C11 C12 120.6(3)
C10 C11 H11 119.7
C12 C11 H11 119.7
C11 C12 C7 120.5(3)
C11 C12 H12 119.8
C7 C12 H12 119.8
C18 C13 C14 117.9(2)
C18 C13 P1 120.7(2)
C14 C13 P1 120.9(2)
C15 C14 C13 122.4(3)
C15 C14 H14 118.8
C13 C14 H14 118.8
C14 C15 C16 117.4(2)
C14 C15 C19 118.6(2)
C16 C15 C19 123.9(2)
C15 C16 C17 121.8(3)
C15 C16 H16 119.1
C17 C16 H16 119.1
C18 C17 C16 118.7(2)
C18 C17 P2 115.6(2)
C16 C17 P2 125.0(2)
C17 C18 O1 114.5(2)
C17 C18 C13 121.6(2)
O1 C18 C13 123.3(2)
C20 C19 C21 109.1(3)
C20 C19 C15 111.2(2)
C21 C19 C15 108.6(2)
C20 C19 C22 108.5(2)
C21 C19 C22 108.3(2)
C15 C19 C22 111.1(2)
C19 C20 H20A 109.5
C19 C20 H20B 109.5
H20A C20 H20B 109.5
C19 C20 H20C 109.5
H20A C20 H20C 109.5
H20B C20 H20C 109.5
C19 C21 H21A 109.5
C19 C21 H21B 109.5
H21A C21 H21B 109.5
C19 C21 H21C 109.5
H21A C21 H21C 109.5
H21B C21 H21C 109.5
C19 C22 H22A 109.5
C19 C22 H22B 109.5
H22A C22 H22B 109.5
C19 C22 H22C 109.5
H22A C22 H22C 109.5
H22B C22 H22C 109.5
C28 C23 C24 119.1(3)
C28 C23 P2 122.1(2)
C24 C23 P2 118.8(2)
C25 C24 C23 120.1(3)
C25 C24 H24 120.0
C23 C24 H24 120.0
C26 C25 C24 120.1(3)
C26 C25 H25 120.0
C24 C25 H25 120.0
C27 C26 C25 120.2(3)
C27 C26 H26 119.9
C25 C26 H26 119.9
C26 C27 C28 120.3(4)
C26 C27 H27 119.9
C28 C27 H27 119.9
C27 C28 C23 120.3(3)
C27 C28 H28 119.8
C23 C28 H28 119.8
C30 C29 C34 119.5(3)
C30 C29 P2 117.4(2)
C34 C29 P2 123.1(2)
C29 C30 C31 120.0(3)
C29 C30 H30 120.0
C31 C30 H30 120.0
C32 C31 C30 120.1(4)
C32 C31 H31 119.9
C30 C31 H31 119.9
C33 C32 C31 119.9(3)
C33 C32 H32 120.1
C31 C32 H32 120.1
C32 C33 C34 120.6(3)
C32 C33 H33 119.7
C34 C33 H33 119.7
C33 C34 C29 119.9(3)
C33 C34 H34 120.1
C29 C34 H34 120.1
C36 C35 C40 118.7(3)
C36 C35 P3 123.6(2)
C40 C35 P3 117.7(2)
C35 C36 C37 120.4(3)
C35 C36 H36 119.8
C37 C36 H36 119.8
C38 C37 C36 120.1(3)
C38 C37 H37 119.9
C36 C37 H37 119.9
C39 C38 C37 119.8(3)
C39 C38 H38 120.1
C37 C38 H38 120.1
C38 C39 C40 120.3(3)
C38 C39 H39 119.9
C40 C39 H39 119.9
C39 C40 C35 120.8(3)
C39 C40 H40 119.6
C35 C40 H40 119.6
C42 C41 C46 118.9(3)
C42 C41 P3 118.0(2)
C46 C41 P3 123.1(3)
C41 C42 C43 120.3(3)
C41 C42 H42 119.8
C43 C42 H42 119.8
C44 C43 C42 120.5(4)
C44 C43 H43 119.8
C42 C43 H43 119.8
C45 C44 C43 119.2(3)
C45 C44 H44 120.4
C43 C44 H44 120.4
C44 C45 C46 120.5(3)
C44 C45 H45 119.7
C46 C45 H45 119.7
C45 C46 C41 120.6(3)
C45 C46 H46 119.7
C41 C46 H46 119.7
C48 C47 C52 117.8(3)
C48 C47 P3 120.4(2)
C52 C47 P3 121.0(2)
C49 C48 C47 122.9(3)
C49 C48 H48 118.6
C47 C48 H48 118.6
C48 C49 C50 117.1(3)
C48 C49 C53 119.7(3)
C50 C49 C53 123.0(3)
C51 C50 C49 122.3(3)
C51 C50 H50 118.9
C49 C50 H50 118.9
C52 C51 C50 118.4(3)
C52 C51 P4 115.8(2)
C50 C51 P4 124.8(2)
O2 C52 C51 114.0(2)
O2 C52 C47 124.0(2)
C51 C52 C47 121.3(3)
C56 C53 C55 110.7(4)
C56 C53 C49 112.6(3)
C55 C53 C49 110.4(3)
C56 C53 C54 106.7(4)
C55 C53 C54 107.7(4)
C49 C53 C54 108.5(3)
C53 C54 H54A 109.5
C53 C54 H54B 109.5
H54A C54 H54B 109.5
C53 C54 H54C 109.5
H54A C54 H54C 109.5
H54B C54 H54C 109.5
C53 C55 H55A 109.5
C53 C55 H55B 109.5
H55A C55 H55B 109.5
C53 C55 H55C 109.5
H55A C55 H55C 109.5
H55B C55 H55C 109.5
C53 C56 H56A 109.5
C53 C56 H56B 109.5
H56A C56 H56B 109.5
C53 C56 H56C 109.5
H56A C56 H56C 109.5
H56B C56 H56C 109.5
C62 C57 C58 118.9(3)
C62 C57 P4 122.1(2)
C58 C57 P4 118.6(2)
C59 C58 C57 120.6(3)
C59 C58 H58 119.7
C57 C58 H58 119.7
C58 C59 C60 120.0(3)
C58 C59 H59 120.0
C60 C59 H59 120.0
C59 C60 C61 120.2(3)
C59 C60 H60 119.9
C61 C60 H60 119.9
C62 C61 C60 120.1(3)
C62 C61 H61 119.9
C60 C61 H61 119.9
C61 C62 C57 120.2(3)
C61 C62 H62 119.9
C57 C62 H62 119.9
C64 C63 C68 119.7(3)
C64 C63 P4 121.5(2)
C68 C63 P4 118.5(2)
C65 C64 C63 119.7(3)
C65 C64 H64 120.2
C63 C64 H64 120.2
C66 C65 C64 120.4(3)
C66 C65 H65 119.8
C64 C65 H65 119.8
C67 C66 C65 120.1(3)
C67 C66 H66 119.9
C65 C66 H66 119.9
C66 C67 C68 119.6(3)
C66 C67 H67 120.2
C68 C67 H67 120.2
C67 C68 C63 120.4(3)
C67 C68 H68 119.8
C63 C68 H68 119.8
O2 C69 C70 104.1(2)
O2 C69 H69A 110.9
C70 C69 H69A 110.9
O2 C69 H69B 110.9
C70 C69 H69B 110.9
H69A C69 H69B 109.0
O1 C70 C69 103.8(2)
O1 C70 H70A 111.0
C69 C70 H70A 111.0
O1 C70 H70B 111.0
C69 C70 H70B 111.0
H70A C70 H70B 109.0
O4 C71 O3 127.4(3)
O4 C71 C72 117.1(3)
O3 C71 C72 115.5(3)
C85 C72 C73 121.2(3)
C85 C72 C71 118.8(3)
C73 C72 C71 119.9(3)
C72 C73 C74 122.5(3)
C72 C73 C78 118.6(3)
C74 C73 C78 118.9(3)
C75 C74 C73 120.3(4)
C75 C74 H74 119.8
C73 C74 H74 119.8
C74 C75 C76 121.0(4)
C74 C75 H75 119.5
C76 C75 H75 119.5
C77 C76 C75 120.4(4)
C77 C76 H76 119.8
C75 C76 H76 119.8
C76 C77 C78 121.3(4)
C76 C77 H77 119.4
C78 C77 H77 119.4
C79 C78 C77 122.4(3)
C79 C78 C73 119.5(3)
C77 C78 C73 118.0(4)
C80 C79 C78 122.3(3)
C80 C79 H79 118.9
C78 C79 H79 118.9
C79 C80 C81 122.6(3)
C79 C80 C85 119.2(3)
C81 C80 C85 118.1(3)
C82 C81 C80 120.9(4)
C82 C81 H81 119.5
C80 C81 H81 119.5
C81 C82 C83 121.6(4)
C81 C82 H82 119.2
C83 C82 H82 119.2
C84 C83 C82 120.0(4)
C84 C83 H83 120.0
C82 C83 H83 120.0
C83 C84 C85 120.8(3)
C83 C84 H84 119.6
C85 C84 H84 119.6
C72 C85 C84 122.4(3)
C72 C85 C80 119.2(3)
C84 C85 C80 118.4(3)
Cl2 C86 Cl4 111.2(2)
Cl2 C86 Cl3 109.1(2)
Cl4 C86 Cl3 110.2(2)
Cl2 C86 H86 108.8
Cl4 C86 H86 108.8
Cl3 C86 H86 108.8
O8 Cl1 O7 109.59(17)
O8 Cl1 O5 109.47(16)
O7 Cl1 O5 109.96(17)
O8 Cl1 O6 109.69(18)
O7 Cl1 O6 108.20(15)
O5 Cl1 O6 109.91(14)

loop_
_geom_bond_atom_site_label_1
_geom_bond_atom_site_label_2
_geom_bond_distance
Cu1 O3 1.996(2)
Cu1 P1 2.2349(9)
Cu1 P4 2.2380(9)
Cu2 O4 2.001(2)
Cu2 P3 2.2339(9)
Cu2 P2 2.2458(9)
P1 C7 1.818(3)
P1 C13 1.823(3)
P1 C1 1.831(3)
P2 C29 1.809(3)
P2 C23 1.823(3)
P2 C17 1.844(3)
P3 C35 1.818(3)
P3 C47 1.821(3)
P3 C41 1.825(3)
P4 C63 1.808(3)
P4 C57 1.818(3)
P4 C51 1.837(3)
O1 C18 1.384(3)
O1 C70 1.436(3)
O2 C52 1.384(3)
O2 C69 1.437(3)
O3 C71 1.256(3)
O4 C71 1.245(3)
C1 C2 1.385(4)
C1 C6 1.396(4)
C2 C3 1.388(4)
C2 H2 0.9500
C3 C4 1.389(4)
C3 H3 0.9500
C4 C5 1.379(5)
C4 H4 0.9500
C5 C6 1.391(4)
C5 H5 0.9500
C6 H6 0.9500
C7 C12 1.384(4)
C7 C8 1.386(4)
C8 C9 1.390(5)
C8 H8 0.9500
C9 C10 1.371(5)
C9 H9 0.9500
C10 C11 1.367(5)
C10 H10 0.9500
C11 C12 1.383(4)
C11 H11 0.9500
C12 H12 0.9500
C13 C18 1.399(4)
C13 C14 1.402(4)
C14 C15 1.393(4)
C14 H14 0.9500
C15 C16 1.399(4)
C15 C19 1.533(4)
C16 C17 1.402(4)
C16 H16 0.9500
C17 C18 1.382(4)
C19 C20 1.518(4)
C19 C21 1.532(4)
C19 C22 1.545(4)
C20 H20A 0.9800
C20 H20B 0.9800
C20 H20C 0.9800
C21 H21A 0.9800
C21 H21B 0.9800
C21 H21C 0.9800
C22 H22A 0.9800
C22 H22B 0.9800
C22 H22C 0.9800
C23 C28 1.398(4)
C23 C24 1.404(4)
C24 C25 1.393(5)
C24 H24 0.9500
C25 C26 1.391(6)
C25 H25 0.9500
C26 C27 1.381(5)
C26 H26 0.9500
C27 C28 1.391(5)
C27 H27 0.9500
C28 H28 0.9500
C29 C30 1.381(5)
C29 C34 1.386(4)
C30 C31 1.382(5)
C30 H30 0.9500
C31 C32 1.379(5)
C31 H31 0.9500
C32 C33 1.367(6)
C32 H32 0.9500
C33 C34 1.378(5)
C33 H33 0.9500
C34 H34 0.9500
C35 C36 1.383(4)
C35 C40 1.384(4)
C36 C37 1.392(4)
C36 H36 0.9500
C37 C38 1.375(5)
C37 H37 0.9500
C38 C39 1.373(4)
C38 H38 0.9500
C39 C40 1.381(4)
C39 H39 0.9500
C40 H40 0.9500
C41 C42 1.383(5)
C41 C46 1.393(4)
C42 C43 1.390(5)
C42 H42 0.9500
C43 C44 1.390(6)
C43 H43 0.9500
C44 C45 1.375(6)
C44 H44 0.9500
C45 C46 1.388(5)
C45 H45 0.9500
C46 H46 0.9500
C47 C48 1.397(4)
C47 C52 1.398(4)
C48 C49 1.384(4)
C48 H48 0.9500
C49 C50 1.398(4)
C49 C53 1.534(4)
C50 C51 1.394(4)
C50 H50 0.9500
C51 C52 1.390(4)
C53 C56 1.500(5)
C53 C55 1.518(6)
C53 C54 1.535(6)
C54 H54A 0.9800
C54 H54B 0.9800
C54 H54C 0.9800
C55 H55A 0.9800
C55 H55B 0.9800
C55 H55C 0.9800
C56 H56A 0.9800
C56 H56B 0.9800
C56 H56C 0.9800
C57 C62 1.395(4)
C57 C58 1.402(4)
C58 C59 1.379(4)
C58 H58 0.9500
C59 C60 1.382(4)
C59 H59 0.9500
C60 C61 1.388(4)
C60 H60 0.9500
C61 C62 1.385(4)
C61 H61 0.9500
C62 H62 0.9500
C63 C64 1.386(4)
C63 C68 1.387(4)
C64 C65 1.383(4)
C64 H64 0.9500
C65 C66 1.382(5)
C65 H65 0.9500
C66 C67 1.380(5)
C66 H66 0.9500
C67 C68 1.385(4)
C67 H67 0.9500
C68 H68 0.9500
C69 C70 1.513(4)
C69 H69A 0.9900
C69 H69B 0.9900
C70 H70A 0.9900
C70 H70B 0.9900
C71 C72 1.507(4)
C72 C85 1.399(4)
C72 C73 1.407(4)
C73 C74 1.420(5)
C73 C78 1.437(4)
C74 C75 1.364(5)
C74 H74 0.9500
C75 C76 1.409(6)
C75 H75 0.9500
C76 C77 1.349(6)
C76 H76 0.9500
C77 C78 1.430(5)
C77 H77 0.9500
C78 C79 1.384(5)
C79 C80 1.379(5)
C79 H79 0.9500
C80 C81 1.429(5)
C80 C85 1.437(4)
C81 C82 1.339(6)
C81 H81 0.9500
C82 C83 1.405(6)
C82 H82 0.9500
C83 C84 1.364(5)
C83 H83 0.9500
C84 C85 1.424(5)
C84 H84 0.9500
C86 Cl2 1.746(4)
C86 Cl4 1.763(4)
C86 Cl3 1.770(4)
C86 H86 1.0000
Cl1 O8 1.430(3)
Cl1 O7 1.434(2)
Cl1 O5 1.439(2)
Cl1 O6 1.446(2)

loop_
_geom_torsion_atom_site_label_1
_geom_torsion_atom_site_label_2
_geom_torsion_atom_site_label_3
_geom_torsion_atom_site_label_4
_geom_torsion
C7 P1 C1 C2 177.9(2)
C13 P1 C1 C2 69.8(3)
Cu1 P1 C1 C2 -48.3(3)
C7 P1 C1 C6 -7.3(3)
C13 P1 C1 C6 -115.4(3)
Cu1 P1 C1 C6 126.4(2)
C6 C1 C2 C3 2.1(5)
P1 C1 C2 C3 177.0(2)
C1 C2 C3 C4 -2.0(5)
C2 C3 C4 C5 0.4(5)
C3 C4 C5 C6 1.0(5)
C4 C5 C6 C1 -0.9(5)
C2 C1 C6 C5 -0.7(5)
P1 C1 C6 C5 -175.4(3)
C13 P1 C7 C12 -147.7(2)
C1 P1 C7 C12 103.8(3)
Cu1 P1 C7 C12 -22.2(3)
C13 P1 C7 C8 36.3(3)
C1 P1 C7 C8 -72.3(3)
Cu1 P1 C7 C8 161.8(2)
C12 C7 C8 C9 -0.5(5)
P1 C7 C8 C9 175.6(3)
C7 C8 C9 C10 -0.2(6)
C8 C9 C10 C11 0.6(7)
C9 C10 C11 C12 -0.5(6)
C10 C11 C12 C7 -0.1(6)
C8 C7 C12 C11 0.6(5)
P1 C7 C12 C11 -175.6(3)
C7 P1 C13 C18 97.8(2)
C1 P1 C13 C18 -154.7(2)
Cu1 P1 C13 C18 -36.0(2)
C7 P1 C13 C14 -90.2(2)
C1 P1 C13 C14 17.3(3)
Cu1 P1 C13 C14 136.0(2)
C18 C13 C14 C15 1.1(4)
P1 C13 C14 C15 -171.1(2)
C13 C14 C15 C16 1.7(4)
C13 C14 C15 C19 178.2(3)
C14 C15 C16 C17 -2.1(4)
C19 C15 C16 C17 -178.3(3)
C15 C16 C17 C18 -0.4(4)
C15 C16 C17 P2 169.7(2)
C29 P2 C17 C18 159.2(2)
C23 P2 C17 C18 -91.8(2)
Cu2 P2 C17 C18 32.7(2)
C29 P2 C17 C16 -11.2(3)
C23 P2 C17 C16 97.8(3)
Cu2 P2 C17 C16 -137.7(2)
C16 C17 C18 O1 174.6(2)
P2 C17 C18 O1 3.5(3)
C16 C17 C18 C13 3.4(4)
P2 C17 C18 C13 -167.7(2)
C70 O1 C18 C17 121.4(3)
C70 O1 C18 C13 -67.6(4)
C14 C13 C18 C17 -3.7(4)
P1 C13 C18 C17 168.5(2)
C14 C13 C18 O1 -174.1(2)
P1 C13 C18 O1 -1.9(4)
C14 C15 C19 C20 173.1(3)
C16 C15 C19 C20 -10.7(4)
C14 C15 C19 C21 -66.9(3)
C16 C15 C19 C21 109.3(3)
C14 C15 C19 C22 52.1(3)
C16 C15 C19 C22 -131.7(3)
C29 P2 C23 C28 122.3(2)
C17 P2 C23 C28 12.9(3)
Cu2 P2 C23 C28 -101.7(2)
C29 P2 C23 C24 -59.1(3)
C17 P2 C23 C24 -168.4(2)
Cu2 P2 C23 C24 77.0(2)
C28 C23 C24 C25 -0.5(4)
P2 C23 C24 C25 -179.2(2)
C23 C24 C25 C26 0.2(5)
C24 C25 C26 C27 0.3(5)
C25 C26 C27 C28 -0.5(5)
C26 C27 C28 C23 0.2(5)
C24 C23 C28 C27 0.3(4)
P2 C23 C28 C27 179.0(2)
C23 P2 C29 C30 156.7(2)
C17 P2 C29 C30 -93.6(3)
Cu2 P2 C29 C30 21.7(3)
C23 P2 C29 C34 -21.5(3)
C17 P2 C29 C34 88.2(3)
Cu2 P2 C29 C34 -156.5(2)
C34 C29 C30 C31 0.1(5)
P2 C29 C30 C31 -178.2(3)
C29 C30 C31 C32 -0.3(6)
C30 C31 C32 C33 0.1(6)
C31 C32 C33 C34 0.2(6)
C32 C33 C34 C29 -0.3(5)
C30 C29 C34 C33 0.1(5)
P2 C29 C34 C33 178.3(2)
C47 P3 C35 C36 20.4(3)
C41 P3 C35 C36 -86.9(3)
Cu2 P3 C35 C36 147.9(2)
C47 P3 C35 C40 -159.1(2)
C41 P3 C35 C40 93.7(2)
Cu2 P3 C35 C40 -31.6(3)
C40 C35 C36 C37 -0.7(5)
P3 C35 C36 C37 179.9(3)
C35 C36 C37 C38 0.6(5)
C36 C37 C38 C39 -0.5(5)
C37 C38 C39 C40 0.7(5)
C38 C39 C40 C35 -0.8(5)
C36 C35 C40 C39 0.8(5)
P3 C35 C40 C39 -179.7(2)
C35 P3 C41 C42 -173.8(3)
C47 P3 C41 C42 76.2(3)
Cu2 P3 C41 C42 -43.8(3)
C35 P3 C41 C46 4.8(3)
C47 P3 C41 C46 -105.1(3)
Cu2 P3 C41 C46 134.9(2)
C46 C41 C42 C43 1.3(6)
P3 C41 C42 C43 -180.0(3)
C41 C42 C43 C44 -2.6(7)
C42 C43 C44 C45 2.2(7)
C43 C44 C45 C46 -0.7(6)
C44 C45 C46 C41 -0.5(6)
C42 C41 C46 C45 0.2(5)
P3 C41 C46 C45 -178.4(3)
C35 P3 C47 C48 -88.9(3)
C41 P3 C47 C48 20.2(3)
Cu2 P3 C47 C48 139.6(2)
C35 P3 C47 C52 101.8(2)
C41 P3 C47 C52 -149.2(2)
Cu2 P3 C47 C52 -29.8(3)
C52 C47 C48 C49 3.0(5)
P3 C47 C48 C49 -166.7(3)
C47 C48 C49 C50 1.2(5)
C47 C48 C49 C53 176.7(3)
C48 C49 C50 C51 -3.1(5)
C53 C49 C50 C51 -178.4(3)
C49 C50 C51 C52 0.7(5)
C49 C50 C51 P4 168.3(3)
C63 P4 C51 C52 160.2(2)
C57 P4 C51 C52 -90.0(2)
Cu1 P4 C51 C52 30.0(2)
C63 P4 C51 C50 -7.7(3)
C57 P4 C51 C50 102.0(3)
Cu1 P4 C51 C50 -138.0(2)
C69 O2 C52 C51 127.1(3)
C69 O2 C52 C47 -61.9(4)
C50 C51 C52 O2 175.1(2)
P4 C51 C52 O2 6.3(3)
C50 C51 C52 C47 3.8(4)
P4 C51 C52 C47 -165.0(2)
C48 C47 C52 O2 -175.9(3)
P3 C47 C52 O2 -6.3(4)
C48 C47 C52 C51 -5.6(4)
P3 C47 C52 C51 164.1(2)
C48 C49 C53 C56 -179.3(4)
C50 C49 C53 C56 -4.1(5)
C48 C49 C53 C55 56.4(5)
C50 C49 C53 C55 -128.4(4)
C48 C49 C53 C54 -61.4(4)
C50 C49 C53 C54 113.8(4)
C63 P4 C57 C62 125.9(2)
C51 P4 C57 C62 18.4(3)
Cu1 P4 C57 C62 -95.9(2)
C63 P4 C57 C58 -60.5(2)
C51 P4 C57 C58 -168.0(2)
Cu1 P4 C57 C58 77.7(2)
C62 C57 C58 C59 0.8(4)
P4 C57 C58 C59 -173.0(2)
C57 C58 C59 C60 0.3(4)
C58 C59 C60 C61 -1.1(5)
C59 C60 C61 C62 0.9(5)
C60 C61 C62 C57 0.1(5)
C58 C57 C62 C61 -1.0(4)
P4 C57 C62 C61 172.5(2)
C57 P4 C63 C64 -30.4(3)
C51 P4 C63 C64 79.7(3)
Cu1 P4 C63 C64 -162.9(2)
C57 P4 C63 C68 155.9(2)
C51 P4 C63 C68 -94.0(2)
Cu1 P4 C63 C68 23.4(3)
C68 C63 C64 C65 1.9(4)
P4 C63 C64 C65 -171.8(2)
C63 C64 C65 C66 -1.0(5)
C64 C65 C66 C67 -0.4(5)
C65 C66 C67 C68 0.9(5)
C66 C67 C68 C63 0.0(4)
C64 C63 C68 C67 -1.4(4)
P4 C63 C68 C67 172.4(2)
C52 O2 C69 C70 174.1(2)
C18 O1 C70 C69 175.6(2)
O2 C69 C70 O1 -49.2(3)
Cu2 O4 C71 O3 1.9(6)
Cu2 O4 C71 C72 -178.9(3)
Cu1 O3 C71 O4 -4.7(6)
Cu1 O3 C71 C72 176.1(3)
O4 C71 C72 C85 -66.7(4)
O3 C71 C72 C85 112.6(3)
O4 C71 C72 C73 116.1(3)
O3 C71 C72 C73 -64.6(4)
C85 C72 C73 C74 -179.8(3)
C71 C72 C73 C74 -2.6(4)
C85 C72 C73 C78 -0.2(4)
C71 C72 C73 C78 177.0(3)
C72 C73 C74 C75 177.4(3)
C78 C73 C74 C75 -2.2(5)
C73 C74 C75 C76 -0.1(5)
C74 C75 C76 C77 2.2(6)
C75 C76 C77 C78 -1.9(6)
C76 C77 C78 C79 -177.7(3)
C76 C77 C78 C73 -0.3(5)
C72 C73 C78 C79 0.2(4)
C74 C73 C78 C79 179.8(3)
C72 C73 C78 C77 -177.2(3)
C74 C73 C78 C77 2.4(4)
C77 C78 C79 C80 176.5(3)
C73 C78 C79 C80 -0.8(5)
C78 C79 C80 C81 -176.8(3)
C78 C79 C80 C85 1.4(5)
C79 C80 C81 C82 179.4(3)
C85 C80 C81 C82 1.2(5)
C80 C81 C82 C83 0.3(5)
C81 C82 C83 C84 -2.2(5)
C82 C83 C84 C85 2.4(5)
C73 C72 C85 C84 178.5(3)
C71 C72 C85 C84 1.3(4)
C73 C72 C85 C80 0.8(4)
C71 C72 C85 C80 -176.4(3)
C83 C84 C85 C72 -178.6(3)
C83 C84 C85 C80 -0.8(4)
C79 C80 C85 C72 -1.4(4)
C81 C80 C85 C72 176.9(3)
C79 C80 C85 C84 -179.2(3)
C81 C80 C85 C84 -1.0(4)
